data_7118623
loop_
_publ_author_name
'Henne, Florian D.'
'Watt, Fabian A.'
'Schwedtmann, Kai'
'Hennersdorf, Felix'
'Kokoschka, Malte'
'Weigand, Jan J.'

_publ_section_title
;
 Tetra-cationic imidazoliumyl-substituted phosphorus-sulfur heterocycles
 from a cationic organophosphorus sulfide.
;
_journal_issue 10
_journal_name_full 'Chemical communications (Cambridge, England)'
_journal_page_first 2023
_journal_page_last 2026
_journal_paper_doi 10.1039/c5cc08182c
_journal_volume 52
_journal_year 2016
_chemical_formula_moiety 'C44 H80 N8 P4 S4, 4(C F3 O3 S)'
_chemical_formula_sum 'C48 H80 F12 N8 O12 P4 S8'
_chemical_formula_weight 1569.56
_space_group_crystal_system tetragonal
_space_group_IT_number 79
_space_group_name_Hall 'I 4'
_space_group_name_H-M_alt 'I 4'
_symmetry_space_group_name_Hall 'I 4'
_symmetry_space_group_name_H-M 'I 4'
_atom_sites_solution_hydrogens geom
_audit_creation_date 2015-09-21
_audit_creation_method
;
Olex2 1.2
(compiled 2015.01.26 svn.r3150 for OlexSys, GUI svn.r4998)
;
_cell_angle_alpha 90
_cell_angle_beta 90
_cell_angle_gamma 90
_cell_formula_units_Z 2
_cell_length_a 17.5055(4)
_cell_length_b 17.5055(4)
_cell_length_c 13.3734(6)
_cell_measurement_temperature 100.0
_cell_volume 4098.2(2)
_computing_molecular_graphics 'Olex2 (Dolomanov et al., 2009)'
_computing_publication_material 'Olex2 (Dolomanov et al., 2009)'
_computing_structure_refinement 'ShelXL (Sheldrick, 2008)'
_diffrn_ambient_temperature 100.0
_diffrn_measured_fraction_theta_full 0.998
_diffrn_measured_fraction_theta_max 0.998
_diffrn_measurement_device_type 'Bruker APEX-II CCD'
_diffrn_radiation_type MoK\a
_diffrn_radiation_wavelength 0.71073
_diffrn_reflns_av_R_equivalents 0.0264
_diffrn_reflns_av_unetI/netI 0.0226
_diffrn_reflns_laue_measured_fraction_full 0.998
_diffrn_reflns_laue_measured_fraction_max 0.998
_diffrn_reflns_limit_h_max 23
_diffrn_reflns_limit_h_min -23
_diffrn_reflns_limit_k_max 23
_diffrn_reflns_limit_k_min -23
_diffrn_reflns_limit_l_max 17
_diffrn_reflns_limit_l_min -17
_diffrn_reflns_number 18047
_diffrn_reflns_point_group_measured_fraction_full 0.998
_diffrn_reflns_point_group_measured_fraction_max 0.998
_diffrn_reflns_theta_full 26.000
_diffrn_reflns_theta_max 28.281
_diffrn_reflns_theta_min 1.645
_exptl_absorpt_coefficient_mu 0.374
_exptl_absorpt_correction_T_max 0.93618
_exptl_absorpt_correction_T_min 0.93618
_exptl_absorpt_correction_type multi-scan
_exptl_absorpt_process_details
;
CrysAlisPro, Agilent Technologies,
Version 1.171.37.35 (release 13-08-2014 CrysAlis171 .NET)
(compiled Aug 13 2014,18:06:01)
Empirical absorption correction using spherical harmonics,
 implemented in SCALE3 ABSPACK scaling algorithm.
;
_exptl_crystal_colour 'clear colourless'
_exptl_crystal_colour_lustre clear
_exptl_crystal_colour_primary colourless
_exptl_crystal_density_diffrn 1.272
_exptl_crystal_description block
_exptl_crystal_F_000 1632
_exptl_crystal_size_max 0.11
_exptl_crystal_size_mid 0.04
_exptl_crystal_size_min 0.04
_refine_diff_density_max 1.052
_refine_diff_density_min -0.282
_refine_diff_density_rms 0.085
_refine_ls_abs_structure_details
;
 Refined as an inversion twin.
;
_refine_ls_abs_structure_Flack 0.32(18)
_refine_ls_extinction_method none
_refine_ls_goodness_of_fit_ref 1.046
_refine_ls_hydrogen_treatment constr
_refine_ls_matrix_type full
_refine_ls_number_parameters 378
_refine_ls_number_reflns 5071
_refine_ls_number_restraints 523
_refine_ls_restrained_S_all 1.097
_refine_ls_R_factor_all 0.0784
_refine_ls_R_factor_gt 0.0623
_refine_ls_shift/su_max 0.001
_refine_ls_shift/su_mean 0.000
_refine_ls_structure_factor_coef Fsqd
_refine_ls_weighting_details 'w=1/[\s^2^(Fo^2^)+(0.1052P)^2^+3.3272P] where P=(Fo^2^+2Fc^2^)/3'
_refine_ls_weighting_scheme calc
_refine_ls_wR_factor_gt 0.1627
_refine_ls_wR_factor_ref 0.1761
_reflns_Friedel_coverage 0.919
_reflns_friedel_fraction_full 0.998
_reflns_friedel_fraction_max 0.998
_reflns_number_gt 4006
_reflns_number_total 5071
_reflns_threshold_expression 'I > 2\s(I)'
_cod_data_source_file c5cc08182c6.cif
_cod_data_source_block
;
;
_cod_original_cell_volume 4098.2(3)
_cod_database_code 7118623
_shelx_space_group_comment
;
The symmetry employed for this shelxl refinement is uniquely defined
by the following loop, which should always be used as a source of
symmetry information in preference to the above space-group names.
They are only intended as comments.
;
_olex2_refinement_description
;
1. Twinned data refinement
 Scales: 0.68(18) 0.32(18)
2. Fixed Uiso
 At 1.2 times of:
  All C(H) groups
 At 1.5 times of:
  All C(H,H,H) groups, All C(H,H,H,H,H,H) groups
3. Restrained distances
 C2A-C4A \\sim C4B-C2B \\sim C5B-C3B \\sim C5A-C3A
 with sigma of 0.02
4. Uiso/Uaniso restraints and constraints
C12A \\sim S2 \\sim O2B \\sim O3A \\sim O1B \\sim O2A \\sim O1A \\sim O3B \\sim
C12B \\sim F2A \\sim F1A \\sim F3A \\sim F2B \\sim F3B \\sim F1B: within 2A
with sigma of 0.01 and sigma for terminal atoms of 0.02
N1B \\sim C1B \\sim N2B \\sim C2B \\sim C6B \\sim C3B \\sim C9B \\sim C4B \\sim
C7 \\sim C8 \\sim C5B \\sim C11 \\sim C10 \\sim C6A \\sim C9A \\sim N1A \\sim
N2A \\sim C1A \\sim C2A \\sim C3A \\sim C4A \\sim C5A: within 2A with sigma of
0.01 and sigma for terminal atoms of 0.02
5. Others
 Sof(P1B)=Sof(C3B)=Sof(N1B)=Sof(C2B)=Sof(N2B)=Sof(H10D)=Sof(H10E)=Sof(H10F)=
 Sof(H7BD)=Sof(H7BE)=Sof(H7BF)=Sof(H8BD)=Sof(H8BE)=Sof(H8BF)=Sof(C5B)=Sof(H5BA)=
 Sof(H5BB)=Sof(H5BC)=Sof(H11D)=Sof(H11E)=Sof(H11F)=Sof(C9B)=Sof(H9B)=Sof(C6B)=
 Sof(H6B)=Sof(S1B)=Sof(C1B)=Sof(C4B)=Sof(H4BA)=Sof(H4BB)=Sof(H4BC)=1-FVAR(1)
 Sof(P1A)=Sof(S1A)=Sof(C1A)=Sof(H10A)=Sof(H10B)=Sof(H10C)=Sof(H7AA)=Sof(H7AB)=
 Sof(H7AC)=Sof(H8AA)=Sof(H8AB)=Sof(H8AC)=Sof(H11A)=Sof(H11B)=Sof(H11C)=Sof(C4A)=
 Sof(H4AA)=Sof(H4AB)=Sof(H4AC)=Sof(N2A)=Sof(N1A)=Sof(C3A)=Sof(C2A)=Sof(C9A)=
 Sof(H9A)=Sof(C6A)=Sof(H6A)=Sof(C5A)=Sof(H5AA)=Sof(H5AB)=Sof(H5AC)=FVAR(1)
 Sof(O1B)=Sof(O3B)=Sof(F2B)=Sof(F3B)=Sof(F1B)=Sof(C12B)=Sof(O2B)=1-FVAR(2)
 Sof(O2A)=Sof(C12A)=Sof(F2A)=Sof(F1A)=Sof(F3A)=Sof(O3A)=Sof(O1A)=FVAR(2)
6.a Ternary CH refined with riding coordinates:
 C9B(H9B), C6B(H6B), C9A(H9A), C6A(H6A)
6.b Me refined with riding coordinates:
 C10(H10D,H10E,H10F), C10(H10A,H10B,H10C), C7(H7BD,H7BE,H7BF), C7(H7AA,H7AB,
 H7AC), C8(H8BD,H8BE,H8BF), C8(H8AA,H8AB,H8AC)
6.c Idealised Me refined as rotating group:
 C5B(H5BA,H5BB,H5BC), C11(H11D,H11E,H11F), C11(H11A,H11B,H11C), C4A(H4AA,H4AB,
 H4AC), C5A(H5AA,H5AB,H5AC), C4B(H4BA,H4BB,H4BC)
;
_shelx_shelxl_version_number 2014/7
_olex2_submission_special_instructions 'No special instructions were received'

loop_
_space_group_symop_operation_xyz
'x, y, z'
'-y, x, z'
'-x, -y, z'
'y, -x, z'
'x+1/2, y+1/2, z+1/2'
'-y+1/2, x+1/2, z+1/2'
'-x+1/2, -y+1/2, z+1/2'
'y+1/2, -x+1/2, z+1/2'

loop_
_atom_site_label
_atom_site_type_symbol
_atom_site_fract_x
_atom_site_fract_y
_atom_site_fract_z
_atom_site_U_iso_or_equiv
_atom_site_adp_type
_atom_site_occupancy
_atom_site_site_symmetry_order
_atom_site_calc_flag
_atom_site_refinement_flags_posn
_atom_site_refinement_flags_adp
_atom_site_refinement_flags_occupancy
_atom_site_disorder_assembly
_atom_site_disorder_group
P1B P 0.55097(15) 0.38312(16) 0.3448(2) 0.0200(8) Uani 0.428(4) 1 d . . P A 2
S2 S 0.67475(6) -0.14204(7) 0.2968(2) 0.0536(3) Uani 1 1 d . U . . .
P1A P 0.55097(12) 0.38357(11) 0.24844(19) 0.0251(7) Uani 0.572(4) 1 d . . P A 1
S1A S 0.44999(14) 0.37304(18) 0.3361(2) 0.0419(9) Uani 0.572(4) 1 d . . P A 1
C3B C 0.6489(11) 0.1756(15) 0.345(2) 0.035(3) Uani 0.428(4) 1 d D U P A 2
N1B N 0.6033(9) 0.2550(9) 0.2268(12) 0.029(2) Uani 0.428(4) 1 d . U P A 2
C2B C 0.6356(17) 0.1878(12) 0.2343(17) 0.034(3) Uani 0.428(4) 1 d D U P A 2
N2B N 0.6185(10) 0.2418(10) 0.3847(14) 0.032(3) Uani 0.428(4) 1 d . U P A 2
C1A C 0.5941(7) 0.2897(8) 0.2750(10) 0.0249(18) Uani 0.572(4) 1 d . U P A 1
C10 C 0.5289(4) 0.2491(5) 0.5307(6) 0.0634(19) Uani 1 1 d . U . . .
H10D H 0.5076 0.2031 0.4998 0.095 Uiso 0.428(4) 1 calc R . P A 2
H10E H 0.5245 0.2453 0.6036 0.095 Uiso 0.428(4) 1 calc R . P A 2
H10F H 0.5007 0.2940 0.5073 0.095 Uiso 0.428(4) 1 calc R . P A 2
H10A H 0.5231 0.2778 0.5932 0.095 Uiso 0.572(4) 1 calc R . P A 1
H10B H 0.4795 0.2463 0.4964 0.095 Uiso 0.572(4) 1 calc R . P A 1
H10C H 0.5469 0.1974 0.5457 0.095 Uiso 0.572(4) 1 calc R . P A 1
C7 C 0.5292(4) 0.2471(4) 0.0662(6) 0.0598(18) Uani 1 1 d . U . . .
H7BD H 0.5220 0.2748 0.0033 0.090 Uiso 0.428(4) 1 calc R . P A 2
H7BE H 0.5481 0.1955 0.0520 0.090 Uiso 0.428(4) 1 calc R . P A 2
H7BF H 0.4803 0.2437 0.1016 0.090 Uiso 0.428(4) 1 calc R . P A 2
H7AA H 0.5096 0.1985 0.0919 0.090 Uiso 0.572(4) 1 calc R . P A 1
H7AB H 0.5007 0.2894 0.0965 0.090 Uiso 0.572(4) 1 calc R . P A 1
H7AC H 0.5229 0.2486 -0.0066 0.090 Uiso 0.572(4) 1 calc R . P A 1
C8 C 0.6572(4) 0.3203(5) 0.0638(5) 0.0536(16) Uani 1 1 d . U . . .
H8BD H 0.6378 0.3416 0.0010 0.080 Uiso 0.428(4) 1 calc R . P A 2
H8BE H 0.6844 0.3602 0.1011 0.080 Uiso 0.428(4) 1 calc R . P A 2
H8BF H 0.6923 0.2781 0.0492 0.080 Uiso 0.428(4) 1 calc R . P A 2
H8AA H 0.6548 0.3264 -0.0089 0.080 Uiso 0.572(4) 1 calc R . P A 1
H8AB H 0.6357 0.3657 0.0962 0.080 Uiso 0.572(4) 1 calc R . P A 1
H8AC H 0.7106 0.3141 0.0844 0.080 Uiso 0.572(4) 1 calc R . P A 1
C5B C 0.6741(14) 0.1079(12) 0.406(2) 0.057(5) Uani 0.428(4) 1 d D U P A 2
H5BA H 0.6776 0.0630 0.3622 0.086 Uiso 0.428(4) 1 calc GR . P A 2
H5BB H 0.6368 0.0982 0.4589 0.086 Uiso 0.428(4) 1 calc GR . P A 2
H5BC H 0.7242 0.1184 0.4353 0.086 Uiso 0.428(4) 1 calc GR . P A 2
O1B O 0.7244(10) -0.0837(11) 0.2893(19) 0.087(5) Uani 0.487(10) 1 d . U P B 2
O2A O 0.6606(9) -0.1729(9) 0.4010(10) 0.072(4) Uani 0.513(10) 1 d . U P B 1
C11 C 0.6616(4) 0.3072(5) 0.5252(6) 0.066(2) Uani 1 1 d . U . . .
H11D H 0.6761 0.2999 0.5953 0.099 Uiso 0.428(4) 1 calc GR . P A 2
H11E H 0.6366 0.3570 0.5173 0.099 Uiso 0.428(4) 1 calc GR . P A 2
H11F H 0.7074 0.3053 0.4831 0.099 Uiso 0.428(4) 1 calc GR . P A 2
H11A H 0.6506 0.3456 0.5765 0.099 Uiso 0.572(4) 1 calc GR . P A 1
H11B H 0.7004 0.3270 0.4791 0.099 Uiso 0.572(4) 1 calc GR . P A 1
H11C H 0.6805 0.2605 0.5570 0.099 Uiso 0.572(4) 1 calc GR . P A 1
C9B C 0.6180(9) 0.2573(9) 0.5002(11) 0.042(3) Uani 0.428(4) 1 d . U P A 2
H9B H 0.6417 0.2101 0.5288 0.050 Uiso 0.428(4) 1 calc R . P A 2
C6B C 0.5863(8) 0.2889(8) 0.1304(10) 0.035(2) Uani 0.428(4) 1 d . U P A 2
H6B H 0.5584 0.3368 0.1489 0.041 Uiso 0.428(4) 1 calc R . P A 2
S1B S 0.44946(18) 0.3703(2) 0.2616(3) 0.0397(12) Uani 0.428(4) 1 d . . P A 2
C4A C 0.6707(11) 0.1092(10) 0.1889(15) 0.054(4) Uani 0.572(4) 1 d D U P A 1
H4AA H 0.6304 0.0919 0.1433 0.081 Uiso 0.572(4) 1 calc GR . P A 1
H4AB H 0.6855 0.0671 0.2330 0.081 Uiso 0.572(4) 1 calc GR . P A 1
H4AC H 0.7151 0.1259 0.1500 0.081 Uiso 0.572(4) 1 calc GR . P A 1
N2A N 0.6039(7) 0.2553(8) 0.3654(10) 0.031(2) Uani 0.572(4) 1 d . U P A 1
N1A N 0.6160(7) 0.2424(7) 0.2004(9) 0.030(2) Uani 0.572(4) 1 d . U P A 1
C3A C 0.6316(9) 0.1818(11) 0.3445(17) 0.036(3) Uani 0.572(4) 1 d D U P A 1
C1B C 0.5907(11) 0.2898(11) 0.3160(13) 0.024(3) Uani 0.428(4) 1 d . U P A 2
C2A C 0.6413(12) 0.1751(8) 0.2511(15) 0.034(2) Uani 0.572(4) 1 d D U P A 1
C9A C 0.5857(6) 0.2886(6) 0.4649(7) 0.0341(18) Uani 0.572(4) 1 d . U P A 1
H9A H 0.5625 0.3395 0.4500 0.041 Uiso 0.572(4) 1 calc R . P A 1
C6A C 0.6146(6) 0.2547(6) 0.0926(8) 0.0369(18) Uani 0.572(4) 1 d . U P A 1
H6A H 0.6409 0.2097 0.0618 0.044 Uiso 0.572(4) 1 calc R . P A 1
C5A C 0.6532(10) 0.1249(10) 0.4226(14) 0.059(4) Uani 0.572(4) 1 d D U P A 1
H5AA H 0.6616 0.1512 0.4863 0.088 Uiso 0.572(4) 1 calc GR . P A 1
H5AB H 0.7002 0.0987 0.4024 0.088 Uiso 0.572(4) 1 calc GR . P A 1
H5AC H 0.6120 0.0875 0.4302 0.088 Uiso 0.572(4) 1 calc GR . P A 1
C4B C 0.6529(15) 0.1239(13) 0.1618(19) 0.056(5) Uani 0.428(4) 1 d D U P A 2
H4BA H 0.7032 0.1324 0.1315 0.083 Uiso 0.428(4) 1 calc GR . P A 2
H4BB H 0.6139 0.1228 0.1093 0.083 Uiso 0.428(4) 1 calc GR . P A 2
H4BC H 0.6530 0.0750 0.1975 0.083 Uiso 0.428(4) 1 calc GR . P A 2
C12A C 0.5831(10) -0.1173(11) 0.2548(14) 0.067(3) Uani 0.513(10) 1 d . U P B 1
F2A F 0.5885(7) -0.0882(10) 0.1640(9) 0.115(5) Uani 0.513(10) 1 d . U P B 1
F1A F 0.5388(7) -0.1821(7) 0.2524(11) 0.105(4) Uani 0.513(10) 1 d . U P B 1
F3A F 0.5445(6) -0.0704(8) 0.3120(10) 0.104(4) Uani 0.513(10) 1 d . U P B 1
O3B O 0.6580(8) -0.1773(9) 0.1942(9) 0.072(4) Uani 0.487(10) 1 d . U P B 2
F2B F 0.5646(9) -0.0566(10) 0.2409(14) 0.128(5) Uani 0.487(10) 1 d . U P B 2
F3B F 0.5793(8) -0.0798(9) 0.4098(10) 0.124(5) Uani 0.487(10) 1 d . U P B 2
F1B F 0.5307(5) -0.1611(8) 0.3202(9) 0.102(4) Uani 0.487(10) 1 d . U P B 2
C12B C 0.5802(10) -0.1080(12) 0.3137(16) 0.074(3) Uani 0.487(10) 1 d . U P B 2
O3A O 0.6935(11) -0.2023(9) 0.2355(14) 0.109(5) Uani 0.513(10) 1 d . U P B 1
O1A O 0.7072(9) -0.0649(8) 0.3048(16) 0.071(4) Uani 0.513(10) 1 d . U P B 1
O2B O 0.7042(12) -0.1850(10) 0.3680(13) 0.094(5) Uani 0.487(10) 1 d . U P B 2

loop_
_atom_site_aniso_label
_atom_site_aniso_U_11
_atom_site_aniso_U_22
_atom_site_aniso_U_33
_atom_site_aniso_U_23
_atom_site_aniso_U_13
_atom_site_aniso_U_12
P1B 0.0191(14) 0.0245(15) 0.0165(16) -0.0020(11) 0.0002(11) -0.0005(10)
S2 0.0431(5) 0.0524(6) 0.0652(7) 0.0031(11) 0.0009(11) -0.0027(4)
P1A 0.0211(11) 0.0143(10) 0.0399(15) -0.0010(9) -0.0007(10) 0.0016(7)
S1A 0.0250(13) 0.0576(18) 0.043(2) 0.0279(17) 0.0097(14) 0.0116(11)
C3B 0.020(6) 0.022(5) 0.063(5) 0.000(5) -0.009(5) 0.009(5)
N1B 0.025(4) 0.021(4) 0.039(5) -0.007(4) -0.004(4) 0.001(4)
C2B 0.026(5) 0.026(6) 0.049(5) 0.001(5) -0.001(5) 0.007(5)
N2B 0.024(5) 0.023(5) 0.049(5) 0.004(4) -0.001(4) 0.000(4)
C1A 0.016(3) 0.022(3) 0.037(4) 0.001(4) -0.001(4) 0.001(3)
C10 0.052(4) 0.069(5) 0.070(4) 0.027(4) 0.010(3) -0.003(3)
C7 0.045(4) 0.062(4) 0.073(4) -0.028(4) -0.027(3) 0.006(3)
C8 0.040(3) 0.084(4) 0.037(3) -0.013(3) 0.012(2) -0.002(3)
C5B 0.053(11) 0.029(9) 0.089(12) 0.001(8) -0.002(9) 0.020(7)
O1B 0.039(7) 0.107(12) 0.115(9) -0.008(11) 0.036(7) -0.028(7)
O2A 0.072(8) 0.088(8) 0.055(7) 0.013(6) -0.027(6) -0.016(7)
C11 0.036(3) 0.102(5) 0.059(4) 0.017(4) -0.010(3) 0.012(3)
C9B 0.035(5) 0.044(5) 0.045(5) 0.007(5) -0.008(5) 0.010(4)
C6B 0.027(4) 0.038(5) 0.039(5) -0.019(4) -0.003(4) -0.004(4)
S1B 0.0244(17) 0.0362(17) 0.058(3) -0.0173(19) -0.0093(18) 0.0112(12)
C4A 0.047(8) 0.038(8) 0.077(10) -0.014(7) 0.000(7) 0.025(6)
N2A 0.021(4) 0.026(4) 0.047(4) 0.004(4) -0.005(3) 0.007(3)
N1A 0.024(4) 0.021(4) 0.045(4) -0.007(3) 0.006(3) 0.003(3)
C3A 0.024(5) 0.020(4) 0.064(5) 0.003(4) 0.001(5) 0.011(4)
C1B 0.023(4) 0.018(4) 0.032(5) -0.003(5) -0.005(5) -0.001(4)
C2A 0.023(4) 0.017(4) 0.063(5) 0.002(4) -0.001(5) 0.012(3)
C9A 0.025(3) 0.039(4) 0.038(4) 0.002(3) -0.005(3) 0.003(3)
C6A 0.036(4) 0.032(4) 0.042(4) -0.016(3) 0.003(3) -0.002(3)
C5A 0.046(8) 0.046(9) 0.083(9) 0.000(7) 0.005(7) 0.027(6)
C4B 0.058(11) 0.033(9) 0.076(12) -0.027(8) -0.008(9) 0.023(8)
C12A 0.056(5) 0.082(6) 0.063(6) 0.008(6) 0.007(6) -0.013(5)
F2A 0.086(7) 0.174(11) 0.085(7) 0.069(7) -0.025(5) -0.048(7)
F1A 0.088(7) 0.122(8) 0.106(8) 0.004(6) -0.024(6) -0.067(6)
F3A 0.068(5) 0.135(7) 0.107(9) 0.001(7) 0.005(6) 0.054(5)
O3B 0.072(8) 0.085(8) 0.058(7) -0.035(6) -0.002(6) 0.002(6)
F2B 0.102(8) 0.140(9) 0.143(11) 0.036(9) 0.015(8) 0.063(7)
F3B 0.122(10) 0.154(11) 0.095(8) -0.079(8) 0.048(7) -0.006(8)
F1B 0.050(4) 0.162(9) 0.094(8) -0.054(7) 0.030(4) -0.055(5)
C12B 0.047(5) 0.092(7) 0.083(8) -0.021(7) 0.014(6) -0.006(5)
O3A 0.110(10) 0.097(9) 0.120(10) -0.028(8) 0.029(8) 0.038(8)
O1A 0.042(7) 0.043(4) 0.128(12) -0.019(7) -0.023(7) -0.005(4)
O2B 0.105(10) 0.084(8) 0.094(9) 0.028(7) -0.039(8) -0.006(8)

loop_
_atom_type_symbol
_atom_type_description
_atom_type_scat_dispersion_real
_atom_type_scat_dispersion_imag
_atom_type_scat_source
C C 0.0033 0.0016 'International Tables Vol C Tables 4.2.6.8 and 6.1.1.4'
H H 0.0000 0.0000 'International Tables Vol C Tables 4.2.6.8 and 6.1.1.4'
F F 0.0171 0.0103 'International Tables Vol C Tables 4.2.6.8 and 6.1.1.4'
N N 0.0061 0.0033 'International Tables Vol C Tables 4.2.6.8 and 6.1.1.4'
O O 0.0106 0.0060 'International Tables Vol C Tables 4.2.6.8 and 6.1.1.4'
P P 0.1023 0.0942 'International Tables Vol C Tables 4.2.6.8 and 6.1.1.4'
S S 0.1246 0.1234 'International Tables Vol C Tables 4.2.6.8 and 6.1.1.4'

loop_
_geom_angle_atom_site_label_1
_geom_angle_atom_site_label_2
_geom_angle_atom_site_label_3
_geom_angle
_geom_angle_site_symmetry_1
_geom_angle_site_symmetry_3
S1B P1B S1B 109.2(3) . 2_655
C1B P1B S1B 96.6(6) . .
C1B P1B S1B 97.6(6) . 2_655
O1B S2 O3B 111.3(12) . .
O1B S2 C12B 110.9(10) . .
O2A S2 C12A 103.4(8) . .
O3B S2 C12B 94.1(9) . .
O3A S2 O2A 108.3(10) . .
O3A S2 C12A 102.5(11) . .
O3A S2 O1A 131.0(11) . .
O1A S2 O2A 108.9(10) . .
O1A S2 C12A 98.7(8) . .
O2B S2 O1B 103.6(13) . .
O2B S2 O3B 119.4(10) . .
O2B S2 C12B 117.7(11) . .
S1A P1A S1A 105.3(3) 2_655 .
C1A P1A S1A 97.2(5) . 2_655
C1A P1A S1A 99.0(4) . .
P1A S1A P1A 95.52(17) 4_565 .
C2B C3B C5B 133(3) . .
N2B C3B C2B 101.4(17) . .
N2B C3B C5B 125(2) . .
C2B N1B C6B 121.7(16) . .
C2B N1B C1B 114.0(18) . .
C1B N1B C6B 124.3(16) . .
C3B C2B C4B 120(2) . .
N1B C2B C3B 105.5(19) . .
N1B C2B C4B 135(2) . .
C3B N2B C9B 121.6(17) . .
C1B N2B C3B 113.9(18) . .
C1B N2B C9B 124.5(16) . .
N2A C1A P1A 128.1(12) . .
N1A C1A P1A 121.4(10) . .
N1A C1A N2A 110.4(13) . .
H10D C10 H10E 109.5 . .
H10D C10 H10F 109.5 . .
H10E C10 H10F 109.5 . .
H10A C10 H10B 109.5 . .
H10A C10 H10C 109.5 . .
H10B C10 H10C 109.5 . .
C9B C10 H10D 109.5 . .
C9B C10 H10E 109.5 . .
C9B C10 H10F 109.5 . .
C9A C10 H10A 109.5 . .
C9A C10 H10B 109.5 . .
C9A C10 H10C 109.5 . .
H7BD C7 H7BE 109.5 . .
H7BD C7 H7BF 109.5 . .
H7BE C7 H7BF 109.5 . .
H7AA C7 H7AB 109.5 . .
H7AA C7 H7AC 109.5 . .
H7AB C7 H7AC 109.5 . .
C6B C7 H7BD 109.5 . .
C6B C7 H7BE 109.5 . .
C6B C7 H7BF 109.5 . .
C6A C7 H7AA 109.5 . .
C6A C7 H7AB 109.5 . .
C6A C7 H7AC 109.5 . .
H8BD C8 H8BE 109.5 . .
H8BD C8 H8BF 109.5 . .
H8BE C8 H8BF 109.5 . .
H8AA C8 H8AB 109.5 . .
H8AA C8 H8AC 109.5 . .
H8AB C8 H8AC 109.5 . .
C6B C8 H8BD 109.5 . .
C6B C8 H8BE 109.5 . .
C6B C8 H8BF 109.5 . .
C6A C8 H8AA 109.5 . .
C6A C8 H8AB 109.5 . .
C6A C8 H8AC 109.5 . .
C3B C5B H5BA 109.5 . .
C3B C5B H5BB 109.5 . .
C3B C5B H5BC 109.5 . .
H5BA C5B H5BB 109.5 . .
H5BA C5B H5BC 109.5 . .
H5BB C5B H5BC 109.5 . .
H11D C11 H11E 109.5 . .
H11D C11 H11F 109.5 . .
H11E C11 H11F 109.5 . .
H11A C11 H11B 109.5 . .
H11A C11 H11C 109.5 . .
H11B C11 H11C 109.5 . .
C9B C11 H11D 109.5 . .
C9B C11 H11E 109.5 . .
C9B C11 H11F 109.5 . .
C9A C11 H11A 109.5 . .
C9A C11 H11B 109.5 . .
C9A C11 H11C 109.5 . .
N2B C9B C10 103.8(11) . .
N2B C9B H9B 103.3 . .
C10 C9B H9B 103.3 . .
C11 C9B N2B 113.2(13) . .
C11 C9B C10 127.1(13) . .
C11 C9B H9B 103.3 . .
N1B C6B C7 116.3(12) . .
N1B C6B C8 118.0(11) . .
N1B C6B H6B 103.0 . .
C7 C6B C8 111.0(9) . .
C7 C6B H6B 103.0 . .
C8 C6B H6B 103.0 . .
P1B S1B P1B 96.6(2) . 4_565
H4AA C4A H4AB 109.5 . .
H4AA C4A H4AC 109.5 . .
H4AB C4A H4AC 109.5 . .
C2A C4A H4AA 109.5 . .
C2A C4A H4AB 109.5 . .
C2A C4A H4AC 109.5 . .
C1A N2A C3A 105.8(13) . .
C1A N2A C9A 126.4(13) . .
C3A N2A C9A 127.7(13) . .
C1A N1A C2A 104.0(13) . .
C1A N1A C6A 129.4(11) . .
C2A N1A C6A 126.6(11) . .
N2A C3A C5A 124.1(18) . .
C2A C3A N2A 109.1(14) . .
C2A C3A C5A 126.5(17) . .
N1B C1B P1B 130.7(16) . .
N2B C1B P1B 124.0(14) . .
N2B C1B N1B 105.2(17) . .
N1A C2A C4A 118.2(15) . .
C3A C2A C4A 131.2(15) . .
C3A C2A N1A 110.5(14) . .
C10 C9A C11 110.6(7) . .
C10 C9A H9A 105.0 . .
C11 C9A H9A 105.0 . .
N2A C9A C10 119.2(9) . .
N2A C9A C11 110.8(8) . .
N2A C9A H9A 105.0 . .
C7 C6A H6A 106.5 . .
C8 C6A C7 121.1(9) . .
C8 C6A N1A 112.2(8) . .
C8 C6A H6A 106.5 . .
N1A C6A C7 103.3(8) . .
N1A C6A H6A 106.5 . .
C3A C5A H5AA 109.5 . .
C3A C5A H5AB 109.5 . .
C3A C5A H5AC 109.5 . .
H5AA C5A H5AB 109.5 . .
H5AA C5A H5AC 109.5 . .
H5AB C5A H5AC 109.5 . .
C2B C4B H4BA 109.5 . .
C2B C4B H4BB 109.5 . .
C2B C4B H4BC 109.5 . .
H4BA C4B H4BB 109.5 . .
H4BA C4B H4BC 109.5 . .
H4BB C4B H4BC 109.5 . .
F2A C12A S2 108.9(11) . .
F2A C12A F1A 109.7(15) . .
F1A C12A S2 108.7(13) . .
F3A C12A S2 116.1(14) . .
F3A C12A F2A 109.4(19) . .
F3A C12A F1A 103.9(14) . .
F2B C12B S2 108.7(14) . .
F2B C12B F3B 116(2) . .
F3B C12B S2 104.5(13) . .
F1B C12B S2 113.5(15) . .
F1B C12B F2B 113.4(18) . .
F1B C12B F3B 100.9(16) . .

loop_
_geom_bond_atom_site_label_1
_geom_bond_atom_site_label_2
_geom_bond_distance
_geom_bond_site_symmetry_2
P1B S1B 2.119(4) 2_655
P1B S1B 2.109(4) .
P1B C1B 1.82(2) .
S2 O1B 1.345(19) .
S2 O2A 1.515(14) .
S2 C12A 1.754(19) .
S2 O3B 1.533(12) .
S2 C12B 1.773(19) .
S2 O3A 1.377(14) .
S2 O1A 1.470(15) .
S2 O2B 1.318(15) .
P1A S1A 2.121(3) 2_655
P1A S1A 2.129(3) .
P1A C1A 1.843(14) .
S1A P1A 2.121(3) 4_565
C3B C2B 1.52(4) .
C3B N2B 1.38(3) .
C3B C5B 1.501(18) .
N1B C2B 1.31(3) .
N1B C6B 1.45(2) .
N1B C1B 1.36(2) .
C2B C4B 1.512(17) .
N2B C9B 1.57(2) .
N2B C1B 1.34(2) .
C1A N2A 1.362(16) .
C1A N1A 1.352(16) .
C10 H10D 0.9800 .
C10 H10E 0.9800 .
C10 H10F 0.9800 .
C10 H10A 0.9800 .
C10 H10B 0.9800 .
C10 H10C 0.9800 .
C10 C9B 1.619(17) .
C10 C9A 1.497(12) .
C7 H7BD 0.9800 .
C7 H7BE 0.9800 .
C7 H7BF 0.9800 .
C7 H7AA 0.9800 .
C7 H7AB 0.9800 .
C7 H7AC 0.9800 .
C7 C6B 1.508(13) .
C7 C6A 1.542(12) .
C8 H8BD 0.9800 .
C8 H8BE 0.9800 .
C8 H8BF 0.9800 .
C8 H8AA 0.9800 .
C8 H8AB 0.9800 .
C8 H8AC 0.9800 .
C8 C6B 1.624(15) .
C8 C6A 1.423(13) .
C5B H5BA 0.9800 .
C5B H5BB 0.9800 .
C5B H5BC 0.9800 .
C11 H11D 0.9800 .
C11 H11E 0.9800 .
C11 H11F 0.9800 .
C11 H11A 0.9800 .
C11 H11B 0.9800 .
C11 H11C 0.9800 .
C11 C9B 1.206(18) .
C11 C9A 1.587(12) .
C9B H9B 1.0000 .
C6B H6B 1.0000 .
S1B P1B 2.119(4) 4_565
C4A H4AA 0.9800 .
C4A H4AB 0.9800 .
C4A H4AC 0.9800 .
C4A C2A 1.513(14) .
N2A C3A 1.40(2) .
N2A C9A 1.488(17) .
N1A C2A 1.428(18) .
N1A C6A 1.458(16) .
C3A C2A 1.27(3) .
C3A C5A 1.491(15) .
C9A H9A 1.0000 .
C6A H6A 1.0000 .
C5A H5AA 0.9800 .
C5A H5AB 0.9800 .
C5A H5AC 0.9800 .
C4B H4BA 0.9800 .
C4B H4BB 0.9800 .
C4B H4BC 0.9800 .
C12A F2A 1.32(2) .
C12A F1A 1.375(19) .
C12A F3A 1.31(2) .
F2B C12B 1.35(3) .
F3B C12B 1.38(2) .
F1B C12B 1.27(2) .

loop_
_geom_torsion_atom_site_label_1
_geom_torsion_atom_site_label_2
_geom_torsion_atom_site_label_3
_geom_torsion_atom_site_label_4
_geom_torsion
_geom_torsion_site_symmetry_1
P1A C1A N2A C3A 173.9(11) .
P1A C1A N2A C9A -4(2) .
P1A C1A N1A C2A -176.3(12) .
P1A C1A N1A C6A 3.3(18) .
S1A P1A C1A N2A -48.1(12) .
S1A P1A C1A N2A 58.7(12) 2_655
S1A P1A C1A N1A -126.2(10) 2_655
S1A P1A C1A N1A 127.0(10) .
C3B N2B C9B C10 -109.0(17) .
C3B N2B C9B C11 109.7(19) .
C3B N2B C1B P1B -177.2(15) .
C3B N2B C1B N1B 0(2) .
C2B C3B N2B C9B 179.8(18) .
C2B C3B N2B C1B 0(2) .
C2B N1B C6B C7 64(2) .
C2B N1B C6B C8 -72(2) .
C2B N1B C1B P1B 177.8(19) .
C2B N1B C1B N2B 1(2) .
N2B C3B C2B N1B 1(2) .
N2B C3B C2B C4B -173(2) .
C1A N2A C3A C2A 3.4(19) .
C1A N2A C3A C5A 177.6(15) .
C1A N2A C9A C10 120.2(14) .
C1A N2A C9A C11 -109.8(13) .
C1A N1A C2A C4A -179.7(16) .
C1A N1A C2A C3A 3(2) .
C1A N1A C6A C7 -74.6(14) .
C1A N1A C6A C8 57.4(16) .
C5B C3B C2B N1B 171(2) .
C5B C3B C2B C4B -4(4) .
C5B C3B N2B C9B 9(3) .
C5B C3B N2B C1B -171(2) .
O1B S2 C12B F2B 52(2) .
O1B S2 C12B F3B -71.7(18) .
O1B S2 C12B F1B 179.3(18) .
O2A S2 C12A F2A 179.0(14) .
O2A S2 C12A F1A -61.5(15) .
O2A S2 C12A F3A 55.1(16) .
C9B N2B C1B P1B 3(3) .
C9B N2B C1B N1B 179.3(14) .
C6B N1B C2B C3B 175.9(17) .
C6B N1B C2B C4B -11(4) .
C6B N1B C1B P1B 0(3) .
C6B N1B C1B N2B -176.1(15) .
S1B P1B C1B N1B -57.2(18) 2_655
S1B P1B C1B N1B 53.3(18) .
S1B P1B C1B N2B 118.7(16) 2_655
S1B P1B C1B N2B -130.8(17) .
N2A C1A N1A C2A -0.5(16) .
N2A C1A N1A C6A 179.1(11) .
N2A C3A C2A C4A 179.1(19) .
N2A C3A C2A N1A -4(2) .
N1A C1A N2A C3A -1.6(16) .
N1A C1A N2A C9A -179.4(11) .
C3A N2A C9A C10 -57.1(17) .
C3A N2A C9A C11 72.9(16) .
C1B N1B C2B C3B -2(3) .
C1B N1B C2B C4B 172(3) .
C1B N1B C6B C7 -119.2(16) .
C1B N1B C6B C8 105.1(17) .
C1B N2B C9B C10 71(2) .
C1B N2B C9B C11 -70(2) .
C2A N1A C6A C7 104.9(15) .
C2A N1A C6A C8 -123.1(16) .
C9A N2A C3A C2A -178.9(16) .
C9A N2A C3A C5A -5(2) .
C6A N1A C2A C4A 1(2) .
C6A N1A C2A C3A -176.9(15) .
C5A C3A C2A C4A 5(4) .
C5A C3A C2A N1A -177.9(16) .
O3B S2 C12B F2B -62.5(17) .
O3B S2 C12B F3B 173.7(14) .
O3B S2 C12B F1B 64.7(17) .
O3A S2 C12A F2A -68.4(17) .
O3A S2 C12A F1A 51.0(15) .
O3A S2 C12A F3A 167.6(15) .
O1A S2 C12A F2A 67.1(16) .
O1A S2 C12A F1A -173.5(14) .
O1A S2 C12A F3A -56.8(17) .
O2B S2 C12B F2B 171.1(15) .
O2B S2 C12B F3B 47.2(17) .
O2B S2 C12B F1B -61.8(19) .

loop_
_twin_individual_id
_twin_individual_mass_fraction_refined
1 0.68(18)
2 0.32(18)
